data_4134976
loop_
_publ_author_name
'Asada, Takahiro'
'Hoshimoto, Yoichi'
'Ogoshi, Sensuke'

_publ_section_title
;
 Rotation-Triggered Transmetalation on a Heterobimetallic Cu/Al
 <i>N</i>-Phosphine-Oxide-Substituted Imidazolylidene Complex.
;
_journal_issue 21
_journal_name_full 'Journal of the American Chemical Society'
_journal_page_first 9772
_journal_page_last 9784
_journal_paper_doi 10.1021/jacs.0c03252
_journal_volume 142
_journal_year 2020
_chemical_formula_moiety 'C41 H37 Al F15 N2 O P, C7 H8'
_chemical_formula_sum 'C48 H45 Al F15 N2 O P'
_chemical_formula_weight 1008.84
_space_group_crystal_system triclinic
_space_group_IT_number 2
_space_group_name_Hall '-P 1'
_space_group_name_H-M_alt 'P -1'
_symmetry_Int_Tables_number 2
_atom_sites_solution_primary dual
_audit_creation_date 2019-04-04
_audit_creation_method
;
Olex2 1.2
(compiled 2018.05.29 svn.r3508 for OlexSys, GUI svn.r5506)
;
_cell_angle_alpha 77.285(2)
_cell_angle_beta 87.441(2)
_cell_angle_gamma 77.196(2)
_cell_formula_units_Z 2
_cell_length_a 10.6515(3)
_cell_length_b 12.2115(3)
_cell_length_c 18.7731(5)
_cell_measurement_reflns_used 13606
_cell_measurement_temperature 123.15
_cell_measurement_theta_max 31.0950
_cell_measurement_theta_min 2.2230
_cell_volume 2322.70(11)
_computing_cell_refinement 'CrysAlisPro 1.171.39.46e (Rigaku OD, 2018)'
_computing_data_collection 'CrysAlisPro 1.171.39.46e (Rigaku OD, 2018)'
_computing_data_reduction 'CrysAlisPro 1.171.39.46e (Rigaku OD, 2018)'
_computing_molecular_graphics 'Olex2 (Dolomanov et al., 2009)'
_computing_publication_material 'Olex2 (Dolomanov et al., 2009)'
_computing_structure_refinement 'olex2.refine (Bourhis et al., 2015)'
_computing_structure_solution 'ShelXT (Sheldrick, 2015)'
_diffrn_ambient_temperature 123.15
_diffrn_detector 'CCD plate'
_diffrn_detector_type HyPix
_diffrn_measured_fraction_theta_full 0.9994
_diffrn_measured_fraction_theta_max 0.9994
_diffrn_measurement_details
;
List of Runs (angles in degrees, time in seconds):

  # Type    Start    End  Width  t~exp~   \w     \q     \k     \f   Frames
--------------------------------------------------------------------------
  1  \w     45.00  78.00   0.50   30.00    --    5.65  42.00  18.00   66
  2  \w     -4.00  77.00   0.50   30.00    --    5.65  37.00  90.00  162
  3  \w     -7.00  20.00   0.50   30.00    --    5.65  42.00  18.00   54
  4  \w    -41.00  18.00   0.50   30.00    --    5.65 -42.00-133.00  118
  5  \w    -26.00  26.00   0.50   30.00    --   -5.49 -99.00 -60.00  104
  6  \w    -23.00  28.00   0.50   30.00    --   -5.49 -99.00 120.00  102
  7  \w    -66.00  -2.00   0.50   30.00    --    5.65 -37.00 120.00  128
  8  \w    -59.00  -7.00   0.50   30.00    --    5.65 -77.00  90.00  104
;
_diffrn_measurement_device 'four-circle diffractometer'
_diffrn_measurement_device_type 'XtaLAB Synergy, Single source at offset/far, HyPix'
_diffrn_measurement_method '\w scans'
_diffrn_orient_matrix_type 'CrysAlisPro convention (1999,Acta A55,543-557)'
_diffrn_orient_matrix_UB_11 -0.0014209000
_diffrn_orient_matrix_UB_12 0.0596831000
_diffrn_orient_matrix_UB_13 -0.0109528000
_diffrn_orient_matrix_UB_21 -0.0606183000
_diffrn_orient_matrix_UB_22 0.0124433000
_diffrn_orient_matrix_UB_23 0.0171480000
_diffrn_orient_matrix_UB_31 0.0314158000
_diffrn_orient_matrix_UB_32 -0.0021101000
_diffrn_orient_matrix_UB_33 0.0329580000
_diffrn_radiation_monochromator mirror
_diffrn_radiation_probe x-ray
_diffrn_radiation_type 'Mo K\a'
_diffrn_radiation_wavelength 0.71073
_diffrn_reflns_av_R_equivalents 0.0657
_diffrn_reflns_av_unetI/netI 0.0733
_diffrn_reflns_limit_h_max 13
_diffrn_reflns_limit_h_min -14
_diffrn_reflns_limit_k_max 16
_diffrn_reflns_limit_k_min -17
_diffrn_reflns_limit_l_max 25
_diffrn_reflns_limit_l_min -25
_diffrn_reflns_number 34968
_diffrn_reflns_theta_full 26.3718
_diffrn_reflns_theta_max 26.37
_diffrn_reflns_theta_min 1.96
_diffrn_source 'micro-focus sealed X-ray tube'
_diffrn_source_type 'PhotonJet (Mo) X-ray Source'
_exptl_absorpt_coefficient_mu 0.178
_exptl_absorpt_correction_T_max 1.00000
_exptl_absorpt_correction_T_min 0.76379
_exptl_absorpt_correction_type multi-scan
_exptl_absorpt_process_details
;
CrysAlisPro 1.171.39.46e (Rigaku Oxford Diffraction, 2018)
Empirical absorption correction using spherical harmonics,
 implemented in SCALE3 ABSPACK scaling algorithm.
;
_exptl_crystal_colour colourless
_exptl_crystal_colour_primary colourless
_exptl_crystal_density_diffrn 1.4424
_exptl_crystal_description block
_exptl_crystal_F_000 1037.1192
_exptl_crystal_size_max 0.2
_exptl_crystal_size_mid 0.2
_exptl_crystal_size_min 0.2
_refine_diff_density_max 1.1466
_refine_diff_density_min -0.5670
_refine_diff_density_rms 0.0772
_refine_ls_d_res_high 0.8000
_refine_ls_d_res_low 10.3865
_refine_ls_goodness_of_fit_ref 1.0251
_refine_ls_hydrogen_treatment constr
_refine_ls_matrix_type full
_refine_ls_number_constraints 68
_refine_ls_number_parameters 624
_refine_ls_number_reflns 9510
_refine_ls_number_restraints 0
_refine_ls_restrained_S_all 1.0251
_refine_ls_R_factor_all 0.0662
_refine_ls_R_factor_gt 0.0507
_refine_ls_shift/su_max 0.0001
_refine_ls_shift/su_mean 0.0000
_refine_ls_structure_factor_coef Fsqd
_refine_ls_weighting_details 'w=1/[\s^2^(Fo^2^)+(0.0657P)^2^+1.4435P] where P=(Fo^2^+2Fc^2^)/3'
_refine_ls_weighting_scheme calc
_refine_ls_wR_factor_gt 0.1343
_refine_ls_wR_factor_ref 0.1431
_reflns_Friedel_coverage 0.0
_reflns_limit_h_max 13
_reflns_limit_h_min -13
_reflns_limit_k_max 15
_reflns_limit_k_min -14
_reflns_limit_l_max 23
_reflns_limit_l_min 0
_reflns_number_gt 7422
_reflns_number_total 9510
_reflns_threshold_expression I>=2u(I)
_cod_data_source_file ja0c03252_si_002.cif
_cod_data_source_block 3a
_cod_depositor_comments 'Adding full bibliography for 4134972--4134984.cif.'
_cod_database_code 4134976
_chemical_oxdiff_formula 'C41 H38 Al1 F15 N2 O1 P1'
_reflns_odcompleteness_completeness 99.96
_reflns_odcompleteness_iscentric 1
_reflns_odcompleteness_theta 26.32
_olex2_refinement_description
;
1. Fixed Uiso
 At 1.2 times of:
  All C(H) groups, {H68a,H68b,H68c} of C68
 At 1.5 times of:
  {H24a,H24b,H24c} of C24, {H23a,H23b,H23c} of C23, {H15a,H15b,H15c} of C15,
  {H20a,H20b,H20c} of C20, {H27a,H27b,H27c} of C27, {H26a,H26b,H26c} of C26,
  {H19a,H19b,H19c} of C19, {H17a,H17b,H17c} of C17, {H14a,H14b,H14c} of C14,
  {H18a,H18b,H18c} of C18
2.a Ternary CH refined with riding coordinates:
 C22(H22), C25(H25)
2.b Aromatic/amide H refined with riding coordinates:
 C8(H8), C9(H9), C3(H3), C5(H5), C4(H4), C67(H67), C66(H66), C63(H63),
 C64(H64), C65(H65)
2.c Idealised Me refined as rotating group:
 C19(H19a,H19b,H19c), C17(H17a,H17b,H17c), C14(H14a,H14b,H14c), C18(H18a,H18b,
 H18c), C15(H15a,H15b,H15c), C20(H20a,H20b,H20c), C27(H27a,H27b,H27c), C26(H26a,
 H26b,H26c), C68(H68a,H68b,H68c), C24(H24a,H24b,H24c), C23(H23a,H23b,H23c)
;
_olex2_submission_special_instructions 'No special instructions were received'
_oxdiff_exptl_absorpt_empirical_details
;
Empirical correction (ABSPACK) includes:
- Absorption correction using spherical harmonics
- Frame scaling
;
_oxdiff_exptl_absorpt_empirical_full_max 2.980
_oxdiff_exptl_absorpt_empirical_full_min 0.307

loop_
_space_group_symop_id
_space_group_symop_operation_xyz
1 x,y,z
2 -x,-y,-z

loop_
_atom_site_label
_atom_site_type_symbol
_atom_site_fract_x
_atom_site_fract_y
_atom_site_fract_z
_atom_site_U_iso_or_equiv
_atom_site_adp_type
_atom_site_occupancy
_atom_site_refinement_flags_posn
P12 P 0.33205(5) 0.69126(4) 0.74782(3) 0.02075(13) Uani 1.000000 .
Al28 Al 0.60045(6) 0.49127(5) 0.78143(3) 0.02150(15) Uani 1.000000 .
F39 F 0.70625(13) 0.70886(11) 0.73787(7) 0.0342(3) Uani 1.000000 .
F50 F 0.45138(14) 0.43029(12) 0.93030(8) 0.0402(3) Uani 1.000000 .
F37 F 0.72156(14) 0.41074(13) 0.94812(7) 0.0401(3) Uani 1.000000 .
F48 F 0.63548(16) 0.24376(12) 0.74359(7) 0.0426(4) Uani 1.000000 .
O21 O 0.45506(13) 0.59921(12) 0.76122(7) 0.0236(3) Uani 1.000000 .
F61 F 0.50192(14) 0.45444(15) 0.63500(8) 0.0480(4) Uani 1.000000 .
F59 F 0.89554(13) 0.48069(15) 0.72710(9) 0.0476(4) Uani 1.000000 .
F36 F 0.84186(15) 0.81287(13) 0.80839(9) 0.0448(4) Uani 1.000000 .
F38 F 0.86010(15) 0.51396(16) 1.01702(8) 0.0531(4) Uani 1.000000 .
F35 F 0.92366(16) 0.71388(17) 0.94761(9) 0.0566(5) Uani 1.000000 .
F58 F 0.62121(18) 0.40792(18) 0.51259(9) 0.0656(6) Uani 1.000000 .
F60 F 1.01230(16) 0.43604(16) 0.60565(11) 0.0599(5) Uani 1.000000 .
F47 F 0.37219(19) 0.23963(15) 0.99677(10) 0.0636(5) Uani 1.000000 .
N7 N 0.32571(16) 0.92683(15) 0.58030(9) 0.0226(4) Uani 1.000000 .
F49 F 0.5509(2) 0.05763(14) 0.80831(10) 0.0604(5) Uani 1.000000 .
F57 F 0.87717(19) 0.40171(16) 0.49644(9) 0.0628(5) Uani 1.000000 .
N10 N 0.35314(16) 0.77690(15) 0.66585(9) 0.0227(4) Uani 1.000000 .
F46 F 0.4164(2) 0.05340(15) 0.93479(11) 0.0707(6) Uani 1.000000 .
C1 C 0.27107(19) 1.03499(17) 0.53110(11) 0.0230(4) Uani 1.000000 .
C43 C 0.5464(2) 0.34727(18) 0.83288(11) 0.0247(4) Uani 1.000000 .
C32 C 0.7058(2) 0.55592(18) 0.84015(11) 0.0246(4) Uani 1.000000 .
C13 C 0.1971(2) 0.62422(19) 0.73937(12) 0.0268(5) Uani 1.000000 .
C2 C 0.2280(2) 1.03165(19) 0.46258(12) 0.0264(5) Uani 1.000000 .
C54 C 0.6914(2) 0.47171(18) 0.68701(12) 0.0260(4) Uani 1.000000 .
C8 C 0.4492(2) 0.86264(19) 0.57186(12) 0.0290(5) Uani 1.000000 .
H8 H 0.5091(2) 0.88227(19) 0.53480(12) 0.0348(6) Uiso 1.000000 R
C11 C 0.2628(2) 0.87714(18) 0.63844(11) 0.0242(4) Uani 1.000000 .
C31 C 0.7418(2) 0.65803(19) 0.80796(12) 0.0264(5) Uani 1.000000 .
C9 C 0.4675(2) 0.76909(19) 0.62523(12) 0.0271(5) Uani 1.000000 .
H9 H 0.5426(2) 0.70911(19) 0.63413(12) 0.0325(5) Uiso 1.000000 R
C16 C 0.3175(2) 0.77907(19) 0.81710(12) 0.0269(5) Uani 1.000000 .
C42 C 0.4794(2) 0.33852(19) 0.89830(13) 0.0305(5) Uani 1.000000 .
C53 C 0.6291(2) 0.4530(2) 0.62898(12) 0.0318(5) Uani 1.000000 .
C55 C 0.8217(2) 0.4645(2) 0.67538(13) 0.0320(5) Uani 1.000000 .
C44 C 0.5684(2) 0.2484(2) 0.80615(12) 0.0305(5) Uani 1.000000 .
C33 C 0.7490(2) 0.5105(2) 0.91098(12) 0.0288(5) Uani 1.000000 .
C6 C 0.2674(2) 1.13768(19) 0.55348(12) 0.0287(5) Uani 1.000000 .
C30 C 0.8126(2) 0.7124(2) 0.84251(13) 0.0324(5) Uani 1.000000 .
C34 C 0.8220(2) 0.5610(2) 0.94791(12) 0.0353(5) Uani 1.000000 .
C19 C 0.3533(3) 0.6994(2) 0.89230(12) 0.0338(5) Uani 1.000000 .
H19a H 0.2947(11) 0.6465(10) 0.9042(4) 0.0507(8) Uiso 1.000000 GR
H19b H 0.4420(6) 0.6552(11) 0.8912(3) 0.0507(8) Uiso 1.000000 GR
H19c H 0.3462(16) 0.7457(2) 0.92942(19) 0.0507(8) Uiso 1.000000 GR
C3 C 0.1800(2) 1.1371(2) 0.41530(13) 0.0338(5) Uani 1.000000 .
H3 H 0.1517(2) 1.1382(2) 0.36783(13) 0.0406(6) Uiso 1.000000 R
C29 C 0.8533(2) 0.6625(2) 0.91302(13) 0.0369(6) Uani 1.000000 .
C45 C 0.5261(3) 0.1505(2) 0.83834(15) 0.0402(6) Uani 1.000000 .
C5 C 0.2156(2) 1.2398(2) 0.50439(14) 0.0346(5) Uani 1.000000 .
H5 H 0.2096(2) 1.3111(2) 0.51824(14) 0.0415(6) Uiso 1.000000 R
C56 C 0.8852(2) 0.4409(2) 0.61292(15) 0.0386(6) Uani 1.000000 .
C17 C 0.4154(2) 0.8563(2) 0.79733(13) 0.0342(5) Uani 1.000000 .
H17a H 0.4999(4) 0.8093(3) 0.7893(9) 0.0514(8) Uiso 1.000000 GR
H17b H 0.3873(9) 0.9144(10) 0.7527(5) 0.0514(8) Uiso 1.000000 GR
H17c H 0.4214(13) 0.8946(12) 0.8374(4) 0.0514(8) Uiso 1.000000 GR
C14 C 0.1644(2) 0.5595(2) 0.81576(13) 0.0360(5) Uani 1.000000 .
H14a H 0.2420(5) 0.5057(11) 0.8381(4) 0.0541(8) Uiso 1.000000 GR
H14b H 0.1320(16) 0.6149(3) 0.8465(3) 0.0541(8) Uiso 1.000000 GR
H14c H 0.0983(13) 0.5169(12) 0.81120(16) 0.0541(8) Uiso 1.000000 GR
C22 C 0.2270(2) 0.9201(2) 0.43978(13) 0.0343(5) Uani 1.000000 .
H22 H 0.2879(2) 0.8566(2) 0.47244(13) 0.0412(6) Uiso 1.000000 R
C18 C 0.1824(2) 0.8548(2) 0.81918(13) 0.0365(6) Uani 1.000000 .
H18a H 0.1564(8) 0.8981(12) 0.7697(2) 0.0548(8) Uiso 1.000000 GR
H18b H 0.1213(4) 0.8062(2) 0.8383(9) 0.0548(8) Uiso 1.000000 GR
H18c H 0.1831(5) 0.9086(11) 0.8509(8) 0.0548(8) Uiso 1.000000 GR
C4 C 0.1729(2) 1.2396(2) 0.43628(14) 0.0368(5) Uani 1.000000 .
H4 H 0.1385(2) 1.3103(2) 0.40363(14) 0.0441(7) Uiso 1.000000 R
C52 C 0.6881(3) 0.4287(2) 0.56537(13) 0.0412(6) Uani 1.000000 .
C15 C 0.0768(2) 0.7103(2) 0.70457(14) 0.0366(6) Uani 1.000000 .
H15a H 0.0517(10) 0.7709(9) 0.7323(6) 0.0548(8) Uiso 1.000000 GR
H15b H 0.0956(6) 0.7446(12) 0.6540(3) 0.0548(8) Uiso 1.000000 GR
H15c H 0.0064(5) 0.6704(4) 0.7051(9) 0.0548(8) Uiso 1.000000 GR
C25 C 0.3139(3) 1.1405(2) 0.62801(14) 0.0424(6) Uani 1.000000 .
H25 H 0.3779(3) 1.0670(2) 0.64607(14) 0.0509(7) Uiso 1.000000 R
C51 C 0.8174(3) 0.4241(2) 0.55775(13) 0.0419(6) Uani 1.000000 .
C20 C 0.2430(2) 0.5363(2) 0.69126(14) 0.0385(6) Uani 1.000000 .
H20a H 0.2710(17) 0.5754(4) 0.6439(4) 0.0578(9) Uiso 1.000000 GR
H20b H 0.3151(12) 0.4769(9) 0.7153(5) 0.0578(9) Uiso 1.000000 GR
H20c H 0.1720(6) 0.5007(12) 0.6839(8) 0.0578(9) Uiso 1.000000 GR
C41 C 0.4365(3) 0.2426(2) 0.93368(14) 0.0414(6) Uani 1.000000 .
C40 C 0.4593(3) 0.1477(2) 0.90237(16) 0.0455(6) Uani 1.000000 .
C27 C 0.2029(4) 1.1465(3) 0.68162(16) 0.0631(9) Uani 1.000000 .
H27a H 0.1393(13) 1.2186(11) 0.6656(8) 0.0947(14) Uiso 1.000000 GR
H27b H 0.1624(16) 1.0813(13) 0.6837(11) 0.0947(14) Uiso 1.000000 GR
H27c H 0.2353(5) 1.144(2) 0.7302(3) 0.0947(14) Uiso 1.000000 GR
C26 C 0.3812(4) 1.2397(3) 0.6246(2) 0.0740(12) Uani 1.000000 .
H26a H 0.4454(19) 1.2397(15) 0.5856(10) 0.1109(18) Uiso 1.000000 GR
H26b H 0.3175(5) 1.3127(3) 0.6148(16) 0.1109(18) Uiso 1.000000 GR
H26c H 0.424(2) 1.2303(14) 0.6714(6) 0.1109(18) Uiso 1.000000 GR
C67 C 0.9048(4) 0.1575(3) 0.9544(2) 0.0718(10) Uani 1.000000 .
H67 H 0.9214(4) 0.1910(3) 0.9932(2) 0.0861(12) Uiso 1.000000 R
C62 C 0.9565(4) 0.1878(4) 0.8892(2) 0.0767(11) Uani 1.000000 .
C68 C 1.0380(5) 0.2703(4) 0.8774(3) 0.0872(12) Uani 1.000000 .
H68a H 1.048(2) 0.2987(17) 0.8249(3) 0.1046(15) Uiso 1.000000 GR
H68b H 0.9987(13) 0.3348(12) 0.9000(13) 0.1046(15) Uiso 1.000000 GR
H68c H 1.1227(9) 0.2333(7) 0.8994(13) 0.1046(15) Uiso 1.000000 GR
C66 C 0.8216(4) 0.0723(4) 0.9676(2) 0.0827(12) Uani 1.000000 .
H66 H 0.7785(4) 0.0571(4) 1.0129(2) 0.0993(14) Uiso 1.000000 R
C24 C 0.0949(4) 0.8943(4) 0.4497(4) 0.112(2) Uani 1.000000 .
H24a H 0.0702(17) 0.887(3) 0.5011(5) 0.169(3) Uiso 1.000000 GR
H24b H 0.0329(8) 0.9570(18) 0.4196(17) 0.169(3) Uiso 1.000000 GR
H24c H 0.0956(11) 0.8221(19) 0.435(2) 0.169(3) Uiso 1.000000 GR
C63 C 0.9377(4) 0.1354(4) 0.8328(3) 0.0880(14) Uani 1.000000 .
H63 H 0.9743(4) 0.1557(4) 0.7860(3) 0.1056(17) Uiso 1.000000 R
C23 C 0.2712(7) 0.9232(4) 0.3632(2) 0.116(2) Uani 1.000000 .
H23a H 0.208(2) 0.979(3) 0.3297(2) 0.174(3) Uiso 1.000000 GR
H23b H 0.355(2) 0.945(4) 0.3569(7) 0.174(3) Uiso 1.000000 GR
H23c H 0.280(4) 0.8469(11) 0.3524(8) 0.174(3) Uiso 1.000000 GR
C64 C 0.8663(5) 0.0553(4) 0.8467(3) 0.0883(13) Uani 1.000000 .
H64 H 0.8530(5) 0.0205(4) 0.8079(3) 0.1060(16) Uiso 1.000000 R
C65 C 0.8080(4) 0.0182(4) 0.9165(3) 0.0860(12) Uani 1.000000 .
H65 H 0.7625(4) -0.0421(4) 0.9247(3) 0.1032(15) Uiso 1.000000 R

loop_
_atom_site_aniso_label
_atom_site_aniso_U_11
_atom_site_aniso_U_22
_atom_site_aniso_U_33
_atom_site_aniso_U_12
_atom_site_aniso_U_13
_atom_site_aniso_U_23
P12 0.0229(3) 0.0203(3) 0.0180(3) -0.0047(2) 0.00115(19) -0.0021(2)
Al28 0.0238(3) 0.0211(3) 0.0190(3) -0.0046(2) 0.0001(2) -0.0033(2)
F39 0.0413(8) 0.0327(7) 0.0269(7) -0.0129(6) -0.0034(6) 0.0026(6)
F50 0.0529(9) 0.0282(7) 0.0382(8) -0.0057(6) 0.0171(6) -0.0107(6)
F37 0.0486(8) 0.0427(8) 0.0257(7) -0.0148(7) -0.0053(6) 0.0058(6)
F48 0.0673(10) 0.0337(8) 0.0311(7) -0.0159(7) 0.0124(7) -0.0135(6)
O21 0.0258(7) 0.0228(7) 0.0218(7) -0.0045(6) -0.0009(6) -0.0043(6)
F61 0.0327(8) 0.0746(11) 0.0404(8) -0.0021(7) -0.0040(6) -0.0292(8)
F59 0.0305(7) 0.0653(11) 0.0587(10) -0.0168(7) 0.0077(7) -0.0332(8)
F36 0.0503(9) 0.0426(8) 0.0509(9) -0.0271(7) 0.0078(7) -0.0145(7)
F38 0.0509(9) 0.0875(13) 0.0231(7) -0.0248(9) -0.0092(6) -0.0053(8)
F35 0.0563(10) 0.0865(13) 0.0470(9) -0.0398(9) -0.0001(7) -0.0323(9)
F58 0.0664(11) 0.0930(14) 0.0342(9) 0.0096(10) -0.0082(8) -0.0326(9)
F60 0.0442(9) 0.0678(12) 0.0784(12) -0.0243(8) 0.0343(9) -0.0327(10)
F47 0.0821(13) 0.0457(10) 0.0591(11) -0.0195(9) 0.0439(10) -0.0059(8)
N7 0.0236(9) 0.0220(9) 0.0206(9) -0.0040(7) 0.0022(7) -0.0028(7)
F49 0.0977(14) 0.0344(9) 0.0621(11) -0.0314(9) 0.0144(10) -0.0237(8)
F57 0.0784(12) 0.0677(12) 0.0374(9) -0.0058(9) 0.0300(8) -0.0168(8)
N10 0.0232(9) 0.0233(9) 0.0192(9) -0.0035(7) 0.0025(7) -0.0017(7)
F46 0.0978(15) 0.0413(10) 0.0807(13) -0.0419(10) 0.0329(11) -0.0092(9)
C1 0.0226(10) 0.0196(10) 0.0241(10) -0.0046(8) 0.0040(8) 0.0005(8)
C43 0.0259(10) 0.0218(10) 0.0241(11) -0.0041(8) -0.0018(8) -0.0011(8)
C32 0.0238(10) 0.0274(11) 0.0225(10) -0.0046(8) 0.0007(8) -0.0064(9)
C13 0.0256(11) 0.0299(11) 0.0254(11) -0.0087(9) -0.0003(8) -0.0045(9)
C2 0.0260(11) 0.0272(11) 0.0237(11) -0.0042(8) 0.0034(8) -0.0029(9)
C54 0.0302(11) 0.0215(10) 0.0249(11) -0.0047(8) 0.0029(8) -0.0034(8)
C8 0.0241(11) 0.0309(12) 0.0274(11) -0.0032(9) 0.0060(8) -0.0010(9)
C11 0.0268(10) 0.0215(10) 0.0228(10) -0.0045(8) 0.0011(8) -0.0028(8)
C31 0.0245(10) 0.0313(12) 0.0233(11) -0.0066(9) 0.0015(8) -0.0053(9)
C9 0.0226(10) 0.0293(11) 0.0254(11) -0.0023(8) 0.0045(8) -0.0018(9)
C16 0.0341(12) 0.0241(11) 0.0231(11) -0.0061(9) 0.0025(9) -0.0072(9)
C42 0.0331(12) 0.0237(11) 0.0328(12) -0.0036(9) 0.0042(9) -0.0055(9)
C53 0.0324(12) 0.0324(12) 0.0265(12) -0.0006(9) 0.0006(9) -0.0043(9)
C55 0.0353(12) 0.0259(11) 0.0365(13) -0.0102(9) 0.0073(10) -0.0078(10)
C44 0.0353(12) 0.0296(12) 0.0276(12) -0.0085(9) -0.0003(9) -0.0071(9)
C33 0.0257(11) 0.0355(12) 0.0239(11) -0.0080(9) 0.0025(8) -0.0026(9)
C6 0.0300(11) 0.0265(11) 0.0303(12) -0.0101(9) 0.0012(9) -0.0037(9)
C30 0.0302(12) 0.0357(13) 0.0358(13) -0.0133(10) 0.0076(9) -0.0121(10)
C34 0.0308(12) 0.0553(16) 0.0210(11) -0.0091(11) -0.0005(9) -0.0106(11)
C19 0.0495(14) 0.0309(12) 0.0223(11) -0.0096(10) 0.0004(10) -0.0074(9)
C3 0.0384(13) 0.0345(13) 0.0248(12) -0.0055(10) -0.0021(9) -0.0007(10)
C29 0.0300(12) 0.0574(16) 0.0334(13) -0.0190(11) 0.0041(10) -0.0227(12)
C45 0.0539(16) 0.0277(12) 0.0433(15) -0.0157(11) 0.0029(12) -0.0104(11)
C5 0.0409(13) 0.0210(11) 0.0413(14) -0.0096(10) -0.0011(10) -0.0022(10)
C56 0.0379(13) 0.0286(12) 0.0480(15) -0.0090(10) 0.0196(11) -0.0076(11)
C17 0.0441(14) 0.0295(12) 0.0333(13) -0.0126(10) 0.0024(10) -0.0114(10)
C14 0.0354(13) 0.0374(13) 0.0350(13) -0.0170(10) 0.0011(10) 0.0018(10)
C22 0.0404(13) 0.0325(13) 0.0280(12) 0.0008(10) -0.0030(10) -0.0106(10)
C18 0.0413(14) 0.0335(13) 0.0320(13) -0.0005(10) 0.0060(10) -0.0101(10)
C4 0.0423(14) 0.0257(12) 0.0357(13) -0.0060(10) -0.0038(10) 0.0068(10)
C52 0.0526(16) 0.0412(14) 0.0246(12) 0.0034(12) -0.0026(11) -0.0091(10)
C15 0.0253(11) 0.0408(14) 0.0417(14) -0.0095(10) -0.0027(10) -0.0021(11)
C25 0.0618(17) 0.0294(13) 0.0379(14) -0.0096(12) -0.0142(12) -0.0088(11)
C51 0.0568(17) 0.0338(13) 0.0292(13) -0.0025(11) 0.0182(11) -0.0055(10)
C20 0.0368(13) 0.0435(14) 0.0429(14) -0.0146(11) 0.0003(10) -0.0196(12)
C41 0.0460(15) 0.0352(14) 0.0398(14) -0.0105(11) 0.0171(11) -0.0029(11)
C40 0.0550(16) 0.0304(13) 0.0525(16) -0.0208(12) 0.0091(13) -0.0022(12)
C27 0.103(3) 0.0456(18) 0.0355(16) -0.0022(17) 0.0018(16) -0.0118(13)
C26 0.114(3) 0.0469(18) 0.070(2) -0.0332(19) -0.043(2) -0.0067(16)
C67 0.086(3) 0.072(2) 0.063(2) -0.017(2) -0.0071(19) -0.0221(19)
C62 0.073(2) 0.071(2) 0.086(3) -0.0070(19) 0.004(2) -0.026(2)
C68 0.099(3) 0.083(3) 0.088(3) -0.028(2) 0.001(2) -0.030(2)
C66 0.086(3) 0.089(3) 0.078(3) -0.010(2) -0.005(2) -0.035(2)
C24 0.062(2) 0.065(2) 0.244(7) -0.027(2) 0.022(3) -0.093(4)
C63 0.079(3) 0.075(3) 0.116(4) 0.004(2) -0.021(2) -0.050(3)
C23 0.230(6) 0.066(3) 0.052(2) -0.023(3) 0.052(3) -0.034(2)
C64 0.089(3) 0.091(3) 0.085(3) -0.001(3) 0.004(2) -0.037(3)
C65 0.083(3) 0.068(3) 0.114(4) -0.014(2) -0.003(3) -0.034(3)

loop_
_atom_type_symbol
_atom_type_scat_dispersion_real
_atom_type_scat_dispersion_imag
_atom_type_scat_Cromer_Mann_a1
_atom_type_scat_Cromer_Mann_a2
_atom_type_scat_Cromer_Mann_a3
_atom_type_scat_Cromer_Mann_a4
_atom_type_scat_Cromer_Mann_b1
_atom_type_scat_Cromer_Mann_b2
_atom_type_scat_Cromer_Mann_b3
_atom_type_scat_Cromer_Mann_b4
_atom_type_scat_Cromer_Mann_c
_atom_type_scat_source
_atom_type_scat_dispersion_source
C 0.00347 0.00161 2.31000 1.02000 1.58860 0.86500 20.84390 10.20750 0.56870 51.65120 0.215599998832 'International Tables Volume C Table 6.1.1.4 (pp. 500-502)' 'Henke, Gullikson and Davis, At. Data and Nucl. Data Tables, 1993, 54, 2'
F 0.01794 0.01033 3.53920 2.64120 1.51700 1.02430 10.28250 4.29440 0.26150 26.14760 0.277599990368 'International Tables Volume C Table 6.1.1.4 (pp. 500-502)' 'Henke, Gullikson and Davis, At. Data and Nucl. Data Tables, 1993, 54, 2'
H 0.00000 0.00000 0.49300 0.32291 0.14019 0.04081 10.51090 26.12570 3.14236 57.79970 0.0030380000826 'International Tables Volume C Table 6.1.1.4 (pp. 500-502)' 'Henke, Gullikson and Davis, At. Data and Nucl. Data Tables, 1993, 54, 2'
Al 0.06440 0.05171 6.42020 1.90020 1.59360 1.96460 3.03870 0.74260 31.54720 85.08860 1.11510002613 'International Tables Volume C Table 6.1.1.4 (pp. 500-502)' 'Henke, Gullikson and Davis, At. Data and Nucl. Data Tables, 1993, 54, 2'
O 0.01158 0.00611 3.04850 2.28680 1.54630 0.86700 13.27710 5.70110 0.32390 32.90890 0.250800013542 'International Tables Volume C Table 6.1.1.4 (pp. 500-502)' 'Henke, Gullikson and Davis, At. Data and Nucl. Data Tables, 1993, 54, 2'
N 0.00653 0.00323 12.21260 3.13220 2.01250 1.16630 0.00570 9.89330 28.99750 0.58260 -11.5290002823 'International Tables Volume C Table 6.1.1.4 (pp. 500-502)' 'Henke, Gullikson and Davis, At. Data and Nucl. Data Tables, 1993, 54, 2'
P 0.10434 0.09671 6.43450 4.17910 1.78000 1.49080 1.90670 27.15700 0.52600 68.16450 1.11489999294 'International Tables Volume C Table 6.1.1.4 (pp. 500-502)' 'Henke, Gullikson and Davis, At. Data and Nucl. Data Tables, 1993, 54, 2'

loop_
_geom_angle_atom_site_label_1
_geom_angle_atom_site_label_2
_geom_angle_atom_site_label_3
_geom_angle
_geom_angle_site_symmetry_1
_geom_angle_site_symmetry_3
_geom_angle_publ_flag
N10 P12 O21 105.11(8) . . ?
C13 P12 O21 109.22(9) . . ?
C13 P12 N10 108.20(9) . . ?
C16 P12 O21 109.25(9) . . ?
C16 P12 N10 107.47(9) . . ?
C16 P12 C13 116.94(10) . . ?
C43 Al28 O21 106.00(8) . . ?
C32 Al28 O21 104.58(8) . . ?
C32 Al28 C43 115.91(9) . . ?
C54 Al28 O21 108.82(8) . . ?
C54 Al28 C43 111.41(9) . . ?
C54 Al28 C32 109.64(9) . . ?
Al28 O21 P12 177.29(10) . . ?
C8 N7 C1 123.05(17) . . ?
C11 N7 C1 123.96(17) . . ?
C11 N7 C8 113.00(17) . . ?
C11 N10 P12 121.19(14) . . ?
C9 N10 P12 125.72(14) . . ?
C9 N10 C11 112.13(17) . . ?
C2 C1 N7 118.23(18) . . ?
C6 C1 N7 118.70(19) . . ?
C6 C1 C2 123.0(2) . . ?
C42 C43 Al28 123.08(16) . . ?
C44 C43 Al28 123.64(17) . . ?
C44 C43 C42 113.3(2) . . ?
C31 C32 Al28 118.25(15) . . ?
C33 C32 Al28 127.37(17) . . ?
C33 C32 C31 114.4(2) . . ?
C14 C13 P12 108.87(15) . . ?
C15 C13 P12 113.38(16) . . ?
C15 C13 C14 109.88(19) . . ?
C20 C13 P12 107.10(15) . . ?
C20 C13 C14 108.6(2) . . ?
C20 C13 C15 108.88(19) . . ?
C3 C2 C1 117.1(2) . . ?
C22 C2 C1 122.80(19) . . ?
C22 C2 C3 120.1(2) . . ?
C53 C54 Al28 122.00(17) . . ?
C55 C54 Al28 124.69(17) . . ?
C55 C54 C53 113.0(2) . . ?
H8 C8 N7 126.37(12) . . ?
C9 C8 N7 107.26(19) . . ?
C9 C8 H8 126.37(13) . . ?
N10 C11 N7 101.65(17) . . ?
C32 C31 F39 119.14(19) . . ?
C30 C31 F39 116.7(2) . . ?
C30 C31 C32 124.2(2) . . ?
C8 C9 N10 105.96(18) . . ?
H9 C9 N10 127.02(11) . . ?
H9 C9 C8 127.02(13) . . ?
C19 C16 P12 109.06(15) . . ?
C17 C16 P12 107.02(15) . . ?
C17 C16 C19 108.68(19) . . ?
C18 C16 P12 112.57(16) . . ?
C18 C16 C19 110.28(19) . . ?
C18 C16 C17 109.10(19) . . ?
C43 C42 F50 119.0(2) . . ?
C41 C42 F50 116.3(2) . . ?
C41 C42 C43 124.6(2) . . ?
C54 C53 F61 118.39(19) . . ?
C52 C53 F61 116.6(2) . . ?
C52 C53 C54 125.0(2) . . ?
C54 C55 F59 120.0(2) . . ?
C56 C55 F59 115.7(2) . . ?
C56 C55 C54 124.3(2) . . ?
C43 C44 F48 119.6(2) . . ?
C45 C44 F48 115.6(2) . . ?
C45 C44 C43 124.8(2) . . ?
C32 C33 F37 120.2(2) . . ?
C34 C33 F37 116.10(19) . . ?
C34 C33 C32 123.7(2) . . ?
C5 C6 C1 117.0(2) . . ?
C25 C6 C1 122.7(2) . . ?
C25 C6 C5 120.3(2) . . ?
C31 C30 F36 121.0(2) . . ?
C29 C30 F36 120.3(2) . . ?
C29 C30 C31 118.7(2) . . ?
C33 C34 F38 121.3(2) . . ?
C29 C34 F38 119.8(2) . . ?
C29 C34 C33 118.9(2) . . ?
H19a C19 C16 109.5 . . ?
H19b C19 C16 109.5 . . ?
H19b C19 H19a 109.5 . . ?
H19c C19 C16 109.5 . . ?
H19c C19 H19a 109.5 . . ?
H19c C19 H19b 109.5 . . ?
H3 C3 C2 119.39(14) . . ?
C4 C3 C2 121.2(2) . . ?
C4 C3 H3 119.39(14) . . ?
C30 C29 F35 119.6(2) . . ?
C34 C29 F35 120.2(2) . . ?
C34 C29 C30 120.2(2) . . ?
C44 C45 F49 121.1(2) . . ?
C40 C45 F49 119.8(2) . . ?
C40 C45 C44 119.1(2) . . ?
H5 C5 C6 119.30(14) . . ?
C4 C5 C6 121.4(2) . . ?
C4 C5 H5 119.30(14) . . ?
C55 C56 F60 120.7(2) . . ?
C51 C56 F60 119.9(2) . . ?
C51 C56 C55 119.4(2) . . ?
H17a C17 C16 109.5 . . ?
H17b C17 C16 109.5 . . ?
H17b C17 H17a 109.5 . . ?
H17c C17 C16 109.5 . . ?
H17c C17 H17a 109.5 . . ?
H17c C17 H17b 109.5 . . ?
H14a C14 C13 109.5 . . ?
H14b C14 C13 109.5 . . ?
H14b C14 H14a 109.5 . . ?
H14c C14 C13 109.5 . . ?
H14c C14 H14a 109.5 . . ?
H14c C14 H14b 109.5 . . ?
H22 C22 C2 108.01(12) . . ?
C24 C22 C2 110.3(2) . . ?
C24 C22 H22 108.0(2) . . ?
C23 C22 C2 111.7(3) . . ?
C23 C22 H22 108.0(2) . . ?
C23 C22 C24 110.7(4) . . ?
H18a C18 C16 109.5 . . ?
H18b C18 C16 109.5 . . ?
H18b C18 H18a 109.5 . . ?
H18c C18 C16 109.5 . . ?
H18c C18 H18a 109.5 . . ?
H18c C18 H18b 109.5 . . ?
C5 C4 C3 120.2(2) . . ?
H4 C4 C3 119.89(14) . . ?
H4 C4 C5 119.89(14) . . ?
C53 C52 F58 121.2(2) . . ?
C51 C52 F58 120.4(2) . . ?
C51 C52 C53 118.5(2) . . ?
H15a C15 C13 109.5 . . ?
H15b C15 C13 109.5 . . ?
H15b C15 H15a 109.5 . . ?
H15c C15 C13 109.5 . . ?
H15c C15 H15a 109.5 . . ?
H15c C15 H15b 109.5 . . ?
H25 C25 C6 107.83(13) . . ?
C27 C25 C6 110.4(2) . . ?
C27 C25 H25 107.83(16) . . ?
C26 C25 C6 111.9(2) . . ?
C26 C25 H25 107.83(18) . . ?
C26 C25 C27 110.8(3) . . ?
C56 C51 F57 120.3(2) . . ?
C52 C51 F57 119.9(3) . . ?
C52 C51 C56 119.8(2) . . ?
H20a C20 C13 109.5 . . ?
H20b C20 C13 109.5 . . ?
H20b C20 H20a 109.5 . . ?
H20c C20 C13 109.5 . . ?
H20c C20 H20a 109.5 . . ?
H20c C20 H20b 109.5 . . ?
C42 C41 F47 121.8(2) . . ?
C40 C41 F47 119.5(2) . . ?
C40 C41 C42 118.7(2) . . ?
C45 C40 F46 120.4(2) . . ?
C41 C40 F46 120.2(3) . . ?
C41 C40 C45 119.4(2) . . ?
H27a C27 C25 109.5 . . ?
H27b C27 C25 109.5 . . ?
H27b C27 H27a 109.5 . . ?
H27c C27 C25 109.5 . . ?
H27c C27 H27a 109.5 . . ?
H27c C27 H27b 109.5 . . ?
H26a C26 C25 109.5 . . ?
H26b C26 C25 109.5 . . ?
H26b C26 H26a 109.5 . . ?
H26c C26 C25 109.5 . . ?
H26c C26 H26a 109.5 . . ?
H26c C26 H26b 109.5 . . ?
C62 C67 H67 119.5(3) . . ?
C66 C67 H67 119.5(2) . . ?
C66 C67 C62 121.1(4) . . ?
C68 C62 C67 120.3(4) . . ?
C63 C62 C67 120.0(4) . . ?
C63 C62 C68 119.6(4) . . ?
H68a C68 C62 109.5 . . ?
H68b C68 C62 109.5 . . ?
H68b C68 H68a 109.5 . . ?
H68c C68 C62 109.5 . . ?
H68c C68 H68a 109.5 . . ?
H68c C68 H68b 109.5 . . ?
H66 C66 C67 120.2(2) . . ?
C65 C66 C67 119.7(4) . . ?
C65 C66 H66 120.2(3) . . ?
H24a C24 C22 109.5 . . ?
H24b C24 C22 109.5 . . ?
H24b C24 H24a 109.5 . . ?
H24c C24 C22 109.5 . . ?
H24c C24 H24a 109.5 . . ?
H24c C24 H24b 109.5 . . ?
H63 C63 C62 121.0(3) . . ?
C64 C63 C62 118.0(5) . . ?
C64 C63 H63 121.0(3) . . ?
H23a C23 C22 109.5 . . ?
H23b C23 C22 109.5 . . ?
H23b C23 H23a 109.5 . . ?
H23c C23 C22 109.5 . . ?
H23c C23 H23a 109.5 . . ?
H23c C23 H23b 109.5 . . ?
H64 C64 C63 117.6(3) . . ?
C65 C64 C63 124.7(5) . . ?
C65 C64 H64 117.6(3) . . ?
C64 C65 C66 116.3(5) . . ?
H65 C65 C66 121.9(3) . . ?
H65 C65 C64 121.9(3) . . ?

loop_
_geom_bond_atom_site_label_1
_geom_bond_atom_site_label_2
_geom_bond_distance
_geom_bond_site_symmetry_2
_geom_bond_publ_flag
P12 O21 1.5151(14) . ?
P12 N10 1.6960(17) . ?
P12 C13 1.833(2) . ?
P12 C16 1.841(2) . ?
Al28 O21 1.7909(15) . ?
Al28 C43 2.002(2) . ?
Al28 C32 1.996(2) . ?
Al28 C54 2.017(2) . ?
F39 C31 1.357(2) . ?
F50 C42 1.356(3) . ?
F37 C33 1.349(3) . ?
F48 C44 1.353(3) . ?
F61 C53 1.350(3) . ?
F59 C55 1.350(3) . ?
F36 C30 1.348(3) . ?
F38 C34 1.339(3) . ?
F35 C29 1.344(3) . ?
F58 C52 1.344(3) . ?
F60 C56 1.344(3) . ?
F47 C41 1.339(3) . ?
N7 C1 1.451(3) . ?
N7 C8 1.396(3) . ?
N7 C11 1.354(3) . ?
F49 C45 1.345(3) . ?
F57 C51 1.342(3) . ?
N10 C11 1.391(3) . ?
N10 C9 1.404(3) . ?
F46 C40 1.343(3) . ?
C1 C2 1.397(3) . ?
C1 C6 1.400(3) . ?
C43 C42 1.388(3) . ?
C43 C44 1.377(3) . ?
C32 C31 1.388(3) . ?
C32 C33 1.380(3) . ?
C13 C14 1.543(3) . ?
C13 C15 1.532(3) . ?
C13 C20 1.537(3) . ?
C2 C3 1.398(3) . ?
C2 C22 1.518(3) . ?
C54 C53 1.386(3) . ?
C54 C55 1.382(3) . ?
C8 H8 0.9500 . ?
C8 C9 1.327(3) . ?
C31 C30 1.374(3) . ?
C9 H9 0.9500 . ?
C16 C19 1.538(3) . ?
C16 C17 1.537(3) . ?
C16 C18 1.532(3) . ?
C42 C41 1.374(3) . ?
C53 C52 1.384(3) . ?
C55 C56 1.381(3) . ?
C44 C45 1.376(3) . ?
C33 C34 1.385(3) . ?
C6 C5 1.394(3) . ?
C6 C25 1.515(3) . ?
C30 C29 1.375(4) . ?
C34 C29 1.372(4) . ?
C19 H19a 0.9800 . ?
C19 H19b 0.9800 . ?
C19 H19c 0.9800 . ?
C3 H3 0.9500 . ?
C3 C4 1.379(4) . ?
C45 C40 1.367(4) . ?
C5 H5 0.9500 . ?
C5 C4 1.377(4) . ?
C56 C51 1.365(4) . ?
C17 H17a 0.9800 . ?
C17 H17b 0.9800 . ?
C17 H17c 0.9800 . ?
C14 H14a 0.9800 . ?
C14 H14b 0.9800 . ?
C14 H14c 0.9800 . ?
C22 H22 1.0000 . ?
C22 C24 1.504(5) . ?
C22 C23 1.488(4) . ?
C18 H18a 0.9800 . ?
C18 H18b 0.9800 . ?
C18 H18c 0.9800 . ?
C4 H4 0.9500 . ?
C52 C51 1.368(4) . ?
C15 H15a 0.9800 . ?
C15 H15b 0.9800 . ?
C15 H15c 0.9800 . ?
C25 H25 1.0000 . ?
C25 C27 1.518(5) . ?
C25 C26 1.527(4) . ?
C20 H20a 0.9800 . ?
C20 H20b 0.9800 . ?
C20 H20c 0.9800 . ?
C41 C40 1.382(4) . ?
C27 H27a 0.9800 . ?
C27 H27b 0.9800 . ?
C27 H27c 0.9800 . ?
C26 H26a 0.9800 . ?
C26 H26b 0.9800 . ?
C26 H26c 0.9800 . ?
C67 H67 0.9500 . ?
C67 C62 1.330(6) . ?
C67 C66 1.485(6) . ?
C62 C68 1.445(6) . ?
C62 C63 1.394(6) . ?
C68 H68a 0.9800 . ?
C68 H68b 0.9800 . ?
C68 H68c 0.9800 . ?
C66 H66 0.9500 . ?
C66 C65 1.308(6) . ?
C24 H24a 0.9800 . ?
C24 H24b 0.9800 . ?
C24 H24c 0.9800 . ?
C63 H63 0.9500 . ?
C63 C64 1.342(7) . ?
C23 H23a 0.9800 . ?
C23 H23b 0.9800 . ?
C23 H23c 0.9800 . ?
C64 H64 0.9500 . ?
C64 C65 1.448(7) . ?
C65 H65 0.9500 . ?
